data_2218645
loop_
_publ_author_name
'Fun, Hoong-Kun'
'Jebas, Samuel Robinson'

_publ_section_title
;
 A second monoclinic polymorph of methyl 4-hydroxybenzoate
;
_journal_coeditor_code CI2607
_journal_issue 7
_journal_name_full 'Acta Crystallographica Section E'
_journal_page_first o1255
_journal_paper_doi 10.1107/S1600536808017327
_journal_volume 64
_journal_year 2008
_chemical_formula_iupac 'C8 H8 O3'
_chemical_formula_moiety 'C8 H8 O3'
_chemical_formula_sum 'C8 H8 O3'
_chemical_formula_weight 152.14
_chemical_name_common 'Methyl 4-hydroxybenzoate'
_chemical_name_systematic
;
methyl 4-hydroxybenzoate
;
_space_group_IT_number 9
_symmetry_cell_setting monoclinic
_symmetry_space_group_name_Hall 'C -2yc'
_symmetry_space_group_name_H-M 'C 1 c 1'
_atom_sites_solution_hydrogens geom
_atom_sites_solution_primary direct
_atom_sites_solution_secondary difmap
_audit_creation_method SHELXL-97
_cell_angle_alpha 90.00
_cell_angle_beta 119.2600(10)
_cell_angle_gamma 90.00
_cell_formula_units_Z 12
_cell_length_a 12.9708(4)
_cell_length_b 17.2485(7)
_cell_length_c 10.8428(3)
_cell_measurement_reflns_used 6163
_cell_measurement_temperature 100.00(10)
_cell_measurement_theta_max 28.77
_cell_measurement_theta_min 2.31
_cell_volume 2116.32(12)
_computing_cell_refinement 'APEX2 (Bruker, 2005)'
_computing_data_collection 'APEX2 (Bruker, 2005)'
_computing_data_reduction 'SAINT (Bruker, 2005)'
_computing_molecular_graphics 'SHELXTL (Sheldrick, 2008)'
_computing_publication_material
;
SHELXTL (Sheldrick, 2008) and PLATON (Spek, 2003)
;
_computing_structure_refinement 'SHELXTL (Sheldrick, 2008)'
_computing_structure_solution 'SHELXTL (Sheldrick, 2008)'
_diffrn_ambient_temperature 100.00(10)
_diffrn_measured_fraction_theta_full 0.999
_diffrn_measured_fraction_theta_max 0.999
_diffrn_measurement_device_type 'Bruker SMART APEXII CCD area-detector'
_diffrn_measurement_method '\f and \w'
_diffrn_radiation_monochromator graphite
_diffrn_radiation_source 'fine-focus sealed tube'
_diffrn_radiation_type MoK\a
_diffrn_radiation_wavelength 0.71073
_diffrn_reflns_av_R_equivalents 0.0474
_diffrn_reflns_av_sigmaI/netI 0.0303
_diffrn_reflns_limit_h_max 18
_diffrn_reflns_limit_h_min -18
_diffrn_reflns_limit_k_max 24
_diffrn_reflns_limit_k_min -24
_diffrn_reflns_limit_l_max 15
_diffrn_reflns_limit_l_min -15
_diffrn_reflns_number 25224
_diffrn_reflns_theta_full 30.60
_diffrn_reflns_theta_max 30.60
_diffrn_reflns_theta_min 2.15
_diffrn_standards_number 0
_exptl_absorpt_coefficient_mu 0.110
_exptl_absorpt_correction_T_max 0.9794
_exptl_absorpt_correction_T_min 0.9687
_exptl_absorpt_correction_type multi-scan
_exptl_absorpt_process_details '(SADABS; Bruker, 2005)'
_exptl_crystal_colour purple
_exptl_crystal_density_diffrn 1.433
_exptl_crystal_density_method 'not measured'
_exptl_crystal_description Block
_exptl_crystal_F_000 960
_exptl_crystal_size_max 0.29
_exptl_crystal_size_mid 0.27
_exptl_crystal_size_min 0.19
_refine_diff_density_max 0.402
_refine_diff_density_min -0.237
_refine_ls_extinction_method none
_refine_ls_goodness_of_fit_ref 1.055
_refine_ls_hydrogen_treatment constr
_refine_ls_matrix_type full
_refine_ls_number_parameters 301
_refine_ls_number_reflns 3278
_refine_ls_number_restraints 2
_refine_ls_restrained_S_all 1.055
_refine_ls_R_factor_all 0.0542
_refine_ls_R_factor_gt 0.0425
_refine_ls_shift/su_max 0.001
_refine_ls_shift/su_mean <0.001
_refine_ls_structure_factor_coef Fsqd
_refine_ls_weighting_details 'calc w=1/[\s^2^(Fo^2^)+(0.0693P)^2^+0.2705P] where P=(Fo^2^+2Fc^2^)/3'
_refine_ls_weighting_scheme calc
_refine_ls_wR_factor_gt 0.1098
_refine_ls_wR_factor_ref 0.1163
_reflns_number_gt 2705
_reflns_number_total 3278
_reflns_threshold_expression I>2\s(I)
_cod_data_source_file ci2607.cif
_cod_data_source_block I
_cod_depositor_comments
;
The following automatic conversions were performed:
'_symmetry_cell_setting' value 'Monoclinic' changed to 'monoclinic'
according to '/home/saulius/struct/CIF-dictionaries/cif_core.dic'
dictionary named 'cif_core.dic' version 2.4.1 from 2010-06-29.

Automatic conversion script
Id: cif_fix_enum 1527 2010-12-29 10:47:43Z saulius 

The following automatic conversions were performed:

'_symmetry_cell_setting' value 'Monoclinic' changed to 'monoclinic'
according to /home/saulius/struct/CIF-dictionaries/cif_core.dic
dictionary named 'cif_core.dic' version 2.4.1 from 2010-06-29.

Automatic conversion script
Id: cif_fix_values 1715 2011-07-08 13:25:40Z adriana 
;
_cod_original_sg_symbol_H-M 'C c'
_cod_database_code 2218645
_cod_database_fobs_code 2218645

loop_
_symmetry_equiv_pos_as_xyz
'x, y, z'
'x, -y, z+1/2'
'x+1/2, y+1/2, z'
'x+1/2, -y+1/2, z+1/2'

loop_
_atom_site_type_symbol
_atom_site_label
_atom_site_fract_x
_atom_site_fract_y
_atom_site_fract_z
_atom_site_U_iso_or_equiv
_atom_site_adp_type
_atom_site_calc_flag
_atom_site_refinement_flags
_atom_site_occupancy
O O1A 0.29177(16) 0.36449(10) 0.60077(19) 0.0230(4) Uani d . 1
H H1A 0.2494 0.3725 0.5160 0.034 Uiso calc R 1
O O2A 0.66456(16) 0.08828(9) 0.82151(18) 0.0209(4) Uani d . 1
O O3A 0.57101(15) 0.06897(9) 0.58740(18) 0.0181(3) Uani d . 1
C C1A 0.3604(2) 0.30138(13) 0.6194(3) 0.0171(5) Uani d . 1
C C2A 0.4381(2) 0.27923(15) 0.7586(3) 0.0202(5) Uani d . 1
H H2A 0.4414 0.3072 0.8337 0.024 Uiso calc R 1
C C3A 0.5102(2) 0.21526(14) 0.7836(2) 0.0182(5) Uani d . 1
H H3A 0.5621 0.2005 0.8762 0.022 Uiso calc R 1
C C4A 0.5061(2) 0.17242(14) 0.6716(3) 0.0161(5) Uani d . 1
C C5A 0.4260(2) 0.19429(13) 0.5327(3) 0.0167(5) Uani d . 1
H H5A 0.4209 0.1657 0.4572 0.020 Uiso calc R 1
C C6A 0.3542(2) 0.25858(14) 0.5077(3) 0.0181(5) Uani d . 1
H H6A 0.3014 0.2731 0.4152 0.022 Uiso calc R 1
C C7A 0.58804(19) 0.10701(13) 0.7037(2) 0.0151(5) Uani d . 1
C C8A 0.6476(2) 0.00343(13) 0.6093(3) 0.0198(5) Uani d . 1
H H8A1 0.7280 0.0209 0.6512 0.030 Uiso calc R 1
H H8A2 0.6256 -0.0209 0.5202 0.030 Uiso calc R 1
H H8A3 0.6401 -0.0332 0.6712 0.030 Uiso calc R 1
O O1B 1.02411(15) 0.30607(10) 0.65189(19) 0.0217(4) Uani d . 1
H H1B 1.0678 0.2996 0.7369 0.033 Uiso calc R 1
O O2B 0.65142(15) 0.58228(9) 0.42254(18) 0.0213(4) Uani d . 1
O O3B 0.74271(14) 0.60350(9) 0.65507(17) 0.0192(3) Uani d . 1
C C1B 0.95497(19) 0.36928(13) 0.6311(2) 0.0170(5) Uani d . 1
C C2B 0.8748(2) 0.38876(14) 0.4925(2) 0.0174(5) Uani d . 1
H H2B 0.8700 0.3591 0.4182 0.021 Uiso calc R 1
C C3B 0.8020(2) 0.45249(13) 0.4652(2) 0.0168(4) Uani d . 1
H H3B 0.7476 0.4650 0.3723 0.020 Uiso calc R 1
C C4B 0.8090(2) 0.49832(13) 0.5752(2) 0.0149(4) Uani d . 1
C C5B 0.89218(19) 0.47907(13) 0.7148(2) 0.0166(4) Uani d . 1
H H5B 0.8988 0.5096 0.7890 0.020 Uiso calc R 1
C C6B 0.9648(2) 0.41474(13) 0.7432(3) 0.0166(4) Uani d . 1
H H6B 1.0195 0.4020 0.8359 0.020 Uiso calc R 1
C C7B 0.72729(19) 0.56418(13) 0.5416(2) 0.0161(4) Uani d . 1
C C8B 0.6628(3) 0.66766(15) 0.6307(3) 0.0198(4) Uani d . 1
H H8B1 0.6704 0.7050 0.5699 0.030 Uiso calc R 1
H H8B2 0.6820 0.6916 0.7192 0.030 Uiso calc R 1
H H8B3 0.5830 0.6488 0.5866 0.030 Uiso calc R 1
O O1C 0.53025(16) 0.53612(10) 0.14682(19) 0.0225(4) Uani d . 1
H H1C 0.5731 0.5436 0.2317 0.034 Uiso calc R 1
O O2C 0.25159(14) 0.24040(9) 0.16008(17) 0.0198(3) Uani d . 1
O O3C 0.15783(15) 0.25965(9) -0.07388(18) 0.0219(4) Uani d . 1
C C1C 0.4608(2) 0.47356(13) 0.1275(3) 0.0176(5) Uani d . 1
C C2C 0.4694(2) 0.42967(13) 0.2407(3) 0.0178(5) Uani d . 1
H H2C 0.5232 0.4436 0.3332 0.021 Uiso calc R 1
C C3C 0.3977(2) 0.36557(14) 0.2147(3) 0.0176(5) Uani d . 1
H H3C 0.4035 0.3362 0.2898 0.021 Uiso calc R 1
C C4C 0.3163(2) 0.34464(13) 0.0758(2) 0.0164(5) Uani d . 1
C C5C 0.3096(2) 0.38827(14) -0.0364(3) 0.0182(5) Uani d . 1
H H5C 0.2566 0.3741 -0.1290 0.022 Uiso calc R 1
C C6C 0.3811(2) 0.45228(14) -0.0109(3) 0.0194(5) Uani d . 1
H H6C 0.3761 0.4812 -0.0861 0.023 Uiso calc R 1
C C7C 0.2344(2) 0.27824(13) 0.0442(2) 0.0173(5) Uani d . 1
C C8C 0.1753(2) 0.17432(14) 0.1380(3) 0.0206(5) Uani d . 1
H H8C1 0.0942 0.1907 0.0882 0.031 Uiso calc R 1
H H8C2 0.1926 0.1528 0.2278 0.031 Uiso calc R 1
H H8C3 0.1885 0.1357 0.0835 0.031 Uiso calc R 1

loop_
_atom_site_aniso_label
_atom_site_aniso_U_11
_atom_site_aniso_U_22
_atom_site_aniso_U_33
_atom_site_aniso_U_12
_atom_site_aniso_U_13
_atom_site_aniso_U_23
O1A 0.0207(9) 0.0252(9) 0.0182(10) 0.0078(7) 0.0058(8) 0.0009(7)
O2A 0.0188(9) 0.0202(8) 0.0173(9) 0.0021(7) 0.0039(7) 0.0009(7)
O3A 0.0153(8) 0.0200(8) 0.0158(8) 0.0043(6) 0.0052(7) -0.0001(7)
C1A 0.0133(11) 0.0180(11) 0.0177(12) 0.0011(9) 0.0058(10) 0.0022(9)
C2A 0.0203(13) 0.0217(11) 0.0146(12) 0.0002(10) 0.0054(10) -0.0029(10)
C3A 0.0169(12) 0.0206(11) 0.0121(11) -0.0006(9) 0.0033(10) 0.0001(9)
C4A 0.0123(11) 0.0175(11) 0.0165(12) -0.0020(8) 0.0054(9) 0.0009(9)
C5A 0.0153(12) 0.0176(11) 0.0160(12) -0.0012(9) 0.0068(10) -0.0019(9)
C6A 0.0127(11) 0.0226(12) 0.0144(12) 0.0001(9) 0.0029(10) 0.0007(9)
C7A 0.0114(11) 0.0176(11) 0.0143(12) -0.0025(8) 0.0047(10) -0.0002(9)
C8A 0.0187(12) 0.0170(11) 0.0226(13) 0.0026(9) 0.0093(10) -0.0004(10)
O1B 0.0213(9) 0.0215(9) 0.0171(8) 0.0063(7) 0.0053(7) 0.0000(7)
O2B 0.0197(8) 0.0221(8) 0.0141(8) 0.0019(7) 0.0020(7) 0.0001(7)
O3B 0.0194(8) 0.0201(8) 0.0147(8) 0.0044(6) 0.0056(7) 0.0007(7)
C1B 0.0141(10) 0.0188(11) 0.0177(12) -0.0030(8) 0.0076(9) -0.0010(9)
C2B 0.0173(11) 0.0212(11) 0.0136(11) -0.0008(9) 0.0074(9) -0.0030(9)
C3B 0.0133(10) 0.0212(11) 0.0139(10) -0.0015(8) 0.0052(9) 0.0003(9)
C4B 0.0135(10) 0.0143(10) 0.0150(11) -0.0005(8) 0.0055(9) 0.0000(8)
C5B 0.0150(11) 0.0195(11) 0.0133(11) 0.0003(8) 0.0053(9) -0.0003(9)
C6B 0.0162(11) 0.0190(11) 0.0125(10) -0.0001(9) 0.0054(9) 0.0010(9)
C7B 0.0150(10) 0.0167(10) 0.0154(11) -0.0017(8) 0.0065(9) 0.0001(8)
C8B 0.0188(10) 0.0197(10) 0.0180(10) 0.0059(8) 0.0068(8) 0.0016(8)
O1C 0.0226(9) 0.0218(8) 0.0195(9) -0.0068(7) 0.0075(7) -0.0003(7)
O2C 0.0203(8) 0.0195(8) 0.0170(8) -0.0045(6) 0.0070(7) 0.0012(7)
O3C 0.0200(8) 0.0206(8) 0.0166(8) -0.0012(7) 0.0024(7) -0.0006(7)
C1C 0.0135(11) 0.0167(11) 0.0213(13) 0.0002(8) 0.0076(10) 0.0019(9)
C2C 0.0168(11) 0.0197(11) 0.0149(11) 0.0004(8) 0.0061(10) -0.0015(9)
C3C 0.0158(11) 0.0211(11) 0.0144(12) 0.0001(9) 0.0062(9) 0.0011(9)
C4C 0.0157(11) 0.0148(10) 0.0179(12) 0.0010(9) 0.0077(9) 0.0010(9)
C5C 0.0186(11) 0.0199(10) 0.0145(11) 0.0013(9) 0.0068(9) 0.0001(9)
C6C 0.0166(12) 0.0213(12) 0.0186(12) 0.0009(9) 0.0074(10) 0.0046(10)
C7C 0.0169(11) 0.0155(10) 0.0187(12) 0.0026(8) 0.0081(10) 0.0008(9)
C8C 0.0179(13) 0.0199(11) 0.0222(13) -0.0019(9) 0.0084(11) 0.0009(10)

loop_
_atom_type_symbol
_atom_type_description
_atom_type_scat_dispersion_real
_atom_type_scat_dispersion_imag
_atom_type_scat_source
C C 0.0033 0.0016 'International Tables Vol C Tables 4.2.6.8 and 6.1.1.4'
H H 0.0000 0.0000 'International Tables Vol C Tables 4.2.6.8 and 6.1.1.4'
O O 0.0106 0.0060 'International Tables Vol C Tables 4.2.6.8 and 6.1.1.4'

loop_
_geom_angle_atom_site_label_1
_geom_angle_atom_site_label_2
_geom_angle_atom_site_label_3
_geom_angle
C1A O1A H1A 109.5
C7A O3A C8A 116.4(2)
O1A C1A C6A 122.9(2)
O1A C1A C2A 117.1(2)
C6A C1A C2A 120.1(2)
C3A C2A C1A 119.4(2)
C3A C2A H2A 120.3
C1A C2A H2A 120.3
C2A C3A C4A 121.0(2)
C2A C3A H3A 119.5
C4A C3A H3A 119.5
C3A C4A C5A 119.0(2)
C3A C4A C7A 118.9(2)
C5A C4A C7A 122.1(2)
C6A C5A C4A 120.0(2)
C6A C5A H5A 120.0
C4A C5A H5A 120.0
C5A C6A C1A 120.5(2)
C5A C6A H6A 119.7
C1A C6A H6A 119.7
O2A C7A O3A 122.2(2)
O2A C7A C4A 125.2(2)
O3A C7A C4A 112.7(2)
O3A C8A H8A1 109.5
O3A C8A H8A2 109.5
H8A1 C8A H8A2 109.5
O3A C8A H8A3 109.5
H8A1 C8A H8A3 109.5
H8A2 C8A H8A3 109.5
C1B O1B H1B 109.5
C7B O3B C8B 116.7(2)
O1B C1B C2B 117.3(2)
O1B C1B C6B 122.2(2)
C2B C1B C6B 120.5(2)
C3B C2B C1B 119.7(2)
C3B C2B H2B 120.1
C1B C2B H2B 120.1
C2B C3B C4B 121.0(2)
C2B C3B H3B 119.5
C4B C3B H3B 119.5
C3B C4B C5B 118.8(2)
C3B C4B C7B 119.1(2)
C5B C4B C7B 122.05(19)
C6B C5B C4B 120.6(2)
C6B C5B H5B 119.7
C4B C5B H5B 119.7
C5B C6B C1B 119.4(2)
C5B C6B H6B 120.3
C1B C6B H6B 120.3
O2B C7B O3B 121.7(2)
O2B C7B C4B 124.7(2)
O3B C7B C4B 113.54(19)
O3B C8B H8B1 109.5
O3B C8B H8B2 109.5
H8B1 C8B H8B2 109.5
O3B C8B H8B3 109.5
H8B1 C8B H8B3 109.5
H8B2 C8B H8B3 109.5
C1C O1C H1C 109.5
C7C O2C C8C 116.3(2)
O1C C1C C6C 117.6(2)
O1C C1C C2C 122.3(2)
C6C C1C C2C 120.1(2)
C3C C2C C1C 119.8(2)
C3C C2C H2C 120.1
C1C C2C H2C 120.1
C2C C3C C4C 120.3(2)
C2C C3C H3C 119.8
C4C C3C H3C 119.8
C5C C4C C3C 119.4(2)
C5C C4C C7C 118.8(2)
C3C C4C C7C 121.8(2)
C6C C5C C4C 120.4(2)
C6C C5C H5C 119.8
C4C C5C H5C 119.8
C5C C6C C1C 119.9(2)
C5C C6C H6C 120.0
C1C C6C H6C 120.0
O3C C7C O2C 122.4(2)
O3C C7C C4C 124.7(2)
O2C C7C C4C 112.8(2)
O2C C8C H8C1 109.5
O2C C8C H8C2 109.5
H8C1 C8C H8C2 109.5
O2C C8C H8C3 109.5
H8C1 C8C H8C3 109.5
H8C2 C8C H8C3 109.5

loop_
_geom_bond_atom_site_label_1
_geom_bond_atom_site_label_2
_geom_bond_distance
O1A C1A 1.357(3)
O1A H1A 0.82
O2A C7A 1.218(3)
O3A C7A 1.340(3)
O3A C8A 1.446(3)
C1A C6A 1.387(3)
C1A C2A 1.397(4)
C2A C3A 1.384(3)
C2A H2A 0.93
C3A C4A 1.400(3)
C3A H3A 0.93
C4A C5A 1.401(4)
C4A C7A 1.471(3)
C5A C6A 1.387(3)
C5A H5A 0.93
C6A H6A 0.93
C8A H8A1 0.96
C8A H8A2 0.96
C8A H8A3 0.96
O1B C1B 1.359(3)
O1B H1B 0.82
O2B C7B 1.221(3)
O3B C7B 1.331(3)
O3B C8B 1.449(3)
C1B C2B 1.388(3)
C1B C6B 1.399(3)
C2B C3B 1.384(3)
C2B H2B 0.93
C3B C4B 1.396(3)
C3B H3B 0.93
C4B C5B 1.403(3)
C4B C7B 1.472(3)
C5B C6B 1.389(3)
C5B H5B 0.93
C6B H6B 0.93
C8B H8B1 0.96
C8B H8B2 0.96
C8B H8B3 0.96
O1C C1C 1.354(3)
O1C H1C 0.82
O2C C7C 1.334(3)
O2C C8C 1.451(3)
O3C C7C 1.219(3)
C1C C6C 1.393(3)
C1C C2C 1.399(3)
C2C C3C 1.383(3)
C2C H2C 0.93
C3C C4C 1.400(3)
C3C H3C 0.93
C4C C5C 1.398(3)
C4C C7C 1.484(3)
C5C C6C 1.380(3)
C5C H5C 0.93
C6C H6C 0.93
C8C H8C1 0.96
C8C H8C2 0.96
C8C H8C3 0.96

loop_
_geom_hbond_atom_site_label_D
_geom_hbond_atom_site_label_H
_geom_hbond_atom_site_label_A
_geom_hbond_site_symmetry_A
_geom_hbond_distance_DH
_geom_hbond_distance_HA
_geom_hbond_distance_DA
_geom_hbond_angle_DHA
O1A H1A O2A 4_454 0.82 1.96 2.770(2) 168
O1B H1B O3C 1_656 0.82 1.93 2.729(2) 167
O1C H1C O2B . 0.82 1.92 2.729(2) 167
C6A H6A O2C . 0.93 2.58 3.343(3) 140
C8C H8C1 Cg1 4_454 0.96 2.76 3.539(3) 139
C8C H8C3 Cg2 . 0.96 2.70 3.442(3) 134
C8A H8A1 Cg3 4_555 0.96 2.68 3.515(3) 145
C8B H8B3 Cg3 3_445 0.96 2.78 3.655(4) 151

loop_
_geom_torsion_atom_site_label_1
_geom_torsion_atom_site_label_2
_geom_torsion_atom_site_label_3
_geom_torsion_atom_site_label_4
_geom_torsion
O1A C1A C2A C3A 180.0(2)
C6A C1A C2A C3A 1.2(4)
C1A C2A C3A C4A -0.1(4)
C2A C3A C4A C5A -1.2(4)
C2A C3A C4A C7A 177.3(2)
C3A C4A C5A C6A 1.5(3)
C7A C4A C5A C6A -177.0(2)
C4A C5A C6A C1A -0.4(3)
O1A C1A C6A C5A -179.7(2)
C2A C1A C6A C5A -1.0(3)
C8A O3A C7A O2A 0.8(3)
C8A O3A C7A C4A -179.72(19)
C3A C4A C7A O2A -3.4(4)
C5A C4A C7A O2A 175.1(2)
C3A C4A C7A O3A 177.1(2)
C5A C4A C7A O3A -4.3(3)
O1B C1B C2B C3B 179.9(2)
C6B C1B C2B C3B -1.6(3)
C1B C2B C3B C4B 0.8(4)
C2B C3B C4B C5B 0.5(3)
C2B C3B C4B C7B -178.1(2)
C3B C4B C5B C6B -1.2(3)
C7B C4B C5B C6B 177.5(2)
C4B C5B C6B C1B 0.4(3)
O1B C1B C6B C5B 179.4(2)
C2B C1B C6B C5B 1.0(3)
C8B O3B C7B O2B 1.6(3)
C8B O3B C7B C4B -178.0(2)
C3B C4B C7B O2B 0.5(3)
C5B C4B C7B O2B -178.1(2)
C3B C4B C7B O3B -179.9(2)
C5B C4B C7B O3B 1.5(3)
O1C C1C C2C C3C -178.9(2)
C6C C1C C2C C3C -0.7(3)
C1C C2C C3C C4C -0.3(3)
C2C C3C C4C C5C 1.1(3)
C2C C3C C4C C7C -177.4(2)
C3C C4C C5C C6C -1.1(3)
C7C C4C C5C C6C 177.5(2)
C4C C5C C6C C1C 0.2(3)
O1C C1C C6C C5C 179.0(2)
C2C C1C C6C C5C 0.7(3)
C8C O2C C7C O3C 1.2(3)
C8C O2C C7C C4C -179.69(18)
C5C C4C C7C O3C -2.4(3)
C3C C4C C7C O3C 176.2(2)
C5C C4C C7C O2C 178.6(2)
C3C C4C C7C O2C -2.9(3)

loop_
_cod_related_entry_id
_cod_related_entry_database
_cod_related_entry_code
1 ChemSpider 7176
